data_4507089
loop_
_publ_author_name
'Tothadi, Srinu'
'Desiraju, Gautam R.'

_publ_section_title
;
 Synthon Modularity in 4-Hydroxybenzamide--Dicarboxylic Acid Cocrystals
;
_journal_issue 12
_journal_name_full 'Crystal Growth &amp; Design'
_journal_page_first 6188
_journal_paper_doi 10.1021/cg3013766
_journal_volume 12
_journal_year 2012
_chemical_formula_sum 'C8 H8 N O4'
_chemical_formula_weight 182.09
_chemical_name_common '4-Hydroxybenzamide : oxalic acid (2:1)'
_chemical_name_systematic
;
 ?
;
_space_group_IT_number 14
_symmetry_cell_setting monoclinic
_symmetry_space_group_name_Hall '-P 2ybc'
_symmetry_space_group_name_H-M 'P 1 21/c 1'
_atom_sites_solution_hydrogens geom
_atom_sites_solution_primary direct
_atom_sites_solution_secondary difmap
_audit_creation_method SHELXL-97
_cell_angle_alpha 90.00
_cell_angle_beta 98.82(4)
_cell_angle_gamma 90.00
_cell_formula_units_Z 4
_cell_length_a 6.697(9)
_cell_length_b 5.120(7)
_cell_length_c 23.07(3)
_cell_measurement_reflns_used 2074
_cell_measurement_temperature 150(2)
_cell_measurement_theta_max 27.5
_cell_measurement_theta_min 3.1
_cell_volume 781.7(18)
_computing_cell_refinement
;
CrystalClear-SM Expert 2.0 r4 (Rigaku, 2009)
;
_computing_data_collection
;
CrystalClear-SM Expert 2.0 r4 (Rigaku, 2009)
;
_computing_data_reduction
;
CrystalClear-SM Expert 2.0 r4 (Rigaku, 2009)
;
_computing_structure_refinement 'SHELXL-97 (Sheldrick, 2008)'
_computing_structure_solution 'SHELXL-97 (Sheldrick, 2008)'
_diffrn_ambient_temperature 150(2)
_diffrn_measured_fraction_theta_full 0.989
_diffrn_measured_fraction_theta_max 0.989
_diffrn_measurement_device
;
XtaLABmini: Fixed Chi 2 circle
;
_diffrn_measurement_device_type
;
Rigaku Mercury375R (2x2 bin mode)
;
_diffrn_measurement_method 'profile data from \w-scans'
_diffrn_radiation_monochromator graphite
_diffrn_radiation_source 'fine-focus sealed tube'
_diffrn_radiation_type MoK\a
_diffrn_radiation_wavelength 0.71073
_diffrn_reflns_av_R_equivalents 0.0723
_diffrn_reflns_av_sigmaI/netI 0.0559
_diffrn_reflns_limit_h_max 8
_diffrn_reflns_limit_h_min -8
_diffrn_reflns_limit_k_max 6
_diffrn_reflns_limit_k_min -6
_diffrn_reflns_limit_l_max 30
_diffrn_reflns_limit_l_min -30
_diffrn_reflns_number 7647
_diffrn_reflns_theta_full 27.78
_diffrn_reflns_theta_max 27.78
_diffrn_reflns_theta_min 1.79
_exptl_absorpt_coefficient_mu 0.126
_exptl_absorpt_correction_T_max 0.9875
_exptl_absorpt_correction_T_min 0.9631
_exptl_absorpt_correction_type multi-scan
_exptl_absorpt_process_details 'Jacobson, R. (1998) Private communication'
_exptl_crystal_colour Colorless
_exptl_crystal_density_diffrn 1.547
_exptl_crystal_density_method 'not measured'
_exptl_crystal_description block
_exptl_crystal_F_000 380
_exptl_crystal_size_max 0.30
_exptl_crystal_size_mid 0.20
_exptl_crystal_size_min 0.10
_refine_diff_density_max 0.667
_refine_diff_density_min -0.598
_refine_diff_density_rms 0.170
_refine_ls_extinction_method none
_refine_ls_goodness_of_fit_ref 1.153
_refine_ls_hydrogen_treatment constr
_refine_ls_matrix_type full
_refine_ls_number_parameters 119
_refine_ls_number_reflns 1822
_refine_ls_number_restraints 0
_refine_ls_restrained_S_all 1.153
_refine_ls_R_factor_all 0.0640
_refine_ls_R_factor_gt 0.0513
_refine_ls_shift/su_max 0.001
_refine_ls_shift/su_mean 0.000
_refine_ls_structure_factor_coef Fsqd
_refine_ls_weighting_details 'calc w=1/[\s^2^(Fo^2^)+(0.1117P)^2^+0.0000P] where P=(Fo^2^+2Fc^2^)/3'
_refine_ls_weighting_scheme calc
_refine_ls_wR_factor_gt 0.1550
_refine_ls_wR_factor_ref 0.1865
_reflns_number_gt 1515
_reflns_number_total 1822
_reflns_threshold_expression >2\s(I)
_cod_data_source_file cg3013766_si_003.cif
_cod_data_source_block 01
_cod_depositor_comments
;
The following automatic conversions were performed:

'_exptl_absorpt_correction_type' value 'Multi-scan' changed to
'multi-scan' according to
/home/saulius/struct/CIF-dictionaries/cif_core.dic dictionary named
'cif_core.dic' version 2.4.2 from 2011-04-26.

Automatic conversion script
Id: cif_fix_values 1891 2012-01-12 08:04:46Z andrius 
;
_cod_original_sg_symbol_H-M 'P 21/c'
_cod_database_code 4507089

loop_
_symmetry_equiv_pos_as_xyz
'x, y, z'
'-x, y+1/2, -z+1/2'
'-x, -y, -z'
'x, -y-1/2, z-1/2'

loop_
_atom_site_label
_atom_site_type_symbol
_atom_site_fract_x
_atom_site_fract_y
_atom_site_fract_z
_atom_site_U_iso_or_equiv
_atom_site_adp_type
_atom_site_occupancy
_atom_site_symmetry_multiplicity
_atom_site_calc_flag
_atom_site_refinement_flags
O4 O 0.9503(2) -0.0343(3) 0.39832(6) 0.0209(4) Uani 1 1 d .
O5 O 0.0619(2) 0.2344(3) 0.27248(6) 0.0214(4) Uani 1 1 d .
H5 H 0.0296 0.0834 0.2586 0.032 Uiso 1 1 d R
N2 N 0.9325(3) 0.3816(3) 0.42925(8) 0.0232(4) Uani 1 1 d .
H2A H 0.8691 0.5303 0.4250 0.028 Uiso 1 1 d R
H2B H 1.0438 0.3561 0.4489 0.028 Uiso 1 1 d R
C1 C 0.8545(3) 0.1757(4) 0.39926(8) 0.0154(4) Uani 1 1 d .
C2 C 0.6458(3) 0.1981(4) 0.36561(8) 0.0150(4) Uani 1 1 d .
C3 C 0.5811(3) 0.0085(4) 0.32329(8) 0.0160(4) Uani 1 1 d .
H3 H 0.6705 -0.1279 0.3162 0.019 Uiso 1 1 calc R
C4 C 0.3875(3) 0.0175(4) 0.29148(8) 0.0173(4) Uani 1 1 d .
H4 H 0.3450 -0.1101 0.2623 0.021 Uiso 1 1 calc R
C5 C 0.2560(3) 0.2158(4) 0.30290(8) 0.0159(4) Uani 1 1 d .
C6 C 0.3169(3) 0.4057(4) 0.34471(8) 0.0171(4) Uani 1 1 d .
H6 H 0.2263 0.5404 0.3519 0.020 Uiso 1 1 calc R
C7 C 0.5119(3) 0.3975(4) 0.37606(8) 0.0169(4) Uani 1 1 d .
H7 H 0.5545 0.5275 0.4047 0.020 Uiso 1 1 calc R
O2 O 0.3084(2) 0.2283(3) 0.50398(7) 0.0267(4) Uani 1 1 d .
O3 O 0.3115(2) -0.1251(3) 0.44656(6) 0.0226(4) Uani 1 1 d .
H3A H 0.1895 -0.0869 0.4358 0.034 Uiso 1 1 calc R
C8 C 0.3903(3) 0.0372(4) 0.48692(8) 0.0166(4) Uani 1 1 d .

loop_
_atom_site_aniso_label
_atom_site_aniso_U_11
_atom_site_aniso_U_22
_atom_site_aniso_U_33
_atom_site_aniso_U_23
_atom_site_aniso_U_13
_atom_site_aniso_U_12
O4 0.0170(7) 0.0161(7) 0.0273(8) -0.0027(5) -0.0040(6) 0.0027(5)
O5 0.0150(7) 0.0184(8) 0.0276(8) -0.0010(5) -0.0064(6) 0.0004(5)
N2 0.0172(8) 0.0182(9) 0.0305(9) -0.0071(7) -0.0075(7) 0.0050(6)
C1 0.0141(9) 0.0163(9) 0.0155(8) 0.0016(7) 0.0010(7) 0.0009(7)
C2 0.0143(8) 0.0147(9) 0.0155(8) 0.0011(7) 0.0009(7) -0.0008(7)
C3 0.0163(9) 0.0141(9) 0.0176(9) -0.0007(7) 0.0027(7) 0.0005(7)
C4 0.0187(10) 0.0162(9) 0.0160(9) -0.0022(6) 0.0000(7) -0.0022(7)
C5 0.0138(9) 0.0157(9) 0.0171(9) 0.0042(7) -0.0005(7) -0.0009(7)
C6 0.0155(9) 0.0146(9) 0.0211(9) 0.0001(7) 0.0027(7) 0.0030(7)
C7 0.0175(9) 0.0146(9) 0.0178(9) -0.0014(7) 0.0005(7) -0.0009(7)
O2 0.0220(8) 0.0295(9) 0.0261(8) -0.0115(6) -0.0045(6) 0.0103(6)
O3 0.0175(7) 0.0213(8) 0.0267(8) -0.0067(6) -0.0041(6) 0.0034(6)
C8 0.0146(10) 0.0191(9) 0.0154(9) 0.0006(7) 0.0001(7) 0.0018(7)

loop_
_atom_type_symbol
_atom_type_description
_atom_type_scat_dispersion_real
_atom_type_scat_dispersion_imag
_atom_type_scat_source
C C 0.0030 0.0020 'International Tables Vol C Tables 4.2.6.8 and 6.1.1.4'
H H 0.0000 0.0000 'International Tables Vol C Tables 4.2.6.8 and 6.1.1.4'
N N 0.0060 0.0030 'International Tables Vol C Tables 4.2.6.8 and 6.1.1.4'
O O 0.0110 0.0060 'International Tables Vol C Tables 4.2.6.8 and 6.1.1.4'

loop_
_geom_angle_atom_site_label_1
_geom_angle_atom_site_label_2
_geom_angle_atom_site_label_3
_geom_angle
_geom_angle_site_symmetry_3
C5 O5 H5 107.0 .
C1 N2 H2A 119.5 .
C1 N2 H2B 114.5 .
H2A N2 H2B 125.9 .
O4 C1 N2 121.99(19) .
O4 C1 C2 119.79(17) .
N2 C1 C2 118.22(17) .
C3 C2 C7 119.17(19) .
C3 C2 C1 118.30(17) .
C7 C2 C1 122.51(18) .
C4 C3 C2 120.67(18) .
C4 C3 H3 119.7 .
C2 C3 H3 119.7 .
C3 C4 C5 119.27(18) .
C3 C4 H4 120.4 .
C5 C4 H4 120.4 .
O5 C5 C6 117.27(17) .
O5 C5 C4 121.70(18) .
C6 C5 C4 121.02(18) .
C5 C6 C7 119.49(17) .
C5 C6 H6 120.3 .
C7 C6 H6 120.3 .
C6 C7 C2 120.37(18) .
C6 C7 H7 119.8 .
C2 C7 H7 119.8 .
C8 O3 H3A 109.5 .
O2 C8 O3 126.37(18) .
O2 C8 C8 121.3(2) 3_656
O3 C8 C8 112.3(2) 3_656

loop_
_geom_bond_atom_site_label_1
_geom_bond_atom_site_label_2
_geom_bond_distance
_geom_bond_site_symmetry_2
O4 C1 1.254(3) .
O5 C5 1.383(3) .
O5 H5 0.8518 .
N2 C1 1.323(3) .
N2 H2A 0.8699 .
N2 H2B 0.8211 .
C1 C2 1.495(3) .
C2 C3 1.398(3) .
C2 C7 1.404(3) .
C3 C4 1.390(3) .
C3 H3 0.9500 .
C4 C5 1.395(3) .
C4 H4 0.9500 .
C5 C6 1.386(3) .
C6 C7 1.393(3) .
C6 H6 0.9500 .
C7 H7 0.9500 .
O2 C8 1.216(3) .
O3 C8 1.298(3) .
O3 H3A 0.8400 .
C8 C8 1.548(4) 3_656

loop_
_geom_torsion_atom_site_label_1
_geom_torsion_atom_site_label_2
_geom_torsion_atom_site_label_3
_geom_torsion_atom_site_label_4
_geom_torsion
O4 C1 C2 C3 -14.9(3)
N2 C1 C2 C3 164.98(18)
O4 C1 C2 C7 163.42(17)
N2 C1 C2 C7 -16.7(3)
C7 C2 C3 C4 0.5(3)
C1 C2 C3 C4 178.88(16)
C2 C3 C4 C5 -1.1(3)
C3 C4 C5 O5 179.85(16)
C3 C4 C5 C6 1.1(3)
O5 C5 C6 C7 -179.24(16)
C4 C5 C6 C7 -0.4(3)
C5 C6 C7 C2 -0.2(3)
C3 C2 C7 C6 0.1(3)
C1 C2 C7 C6 -178.14(17)
